data_4335770
loop_
_publ_author_name
'Motoki Toganoh'
'Hideaki Matsuo'
'Ayumi Sato'
'Yuya Hirashima'
'Hiroyuki Furuta'

_publ_section_title
;
 Synthesis and Isomerization of N-Fused Tetraphenylporphyrin Ruthenium(II)
 Complexes
;
_journal_name_full 'Inorganic Chemistry'
_journal_page_first 9613
_journal_page_last 9619
_journal_paper_doi 10.1021/ic401314a
_journal_volume 52
_journal_year 2013
_chemical_formula_moiety 'C46 H27 Cl N4 O2 Ru'
_chemical_formula_sum 'C46 H27 Cl N4 O2 Ru'
_chemical_formula_weight 804.24
_chemical_name_systematic
; 
 ? 
;
_space_group_IT_number 14
_symmetry_cell_setting monoclinic
_symmetry_space_group_name_Hall '-P 2yn'
_symmetry_space_group_name_H-M 'P 1 21/n 1'
_atom_sites_solution_hydrogens geom
_atom_sites_solution_primary direct
_atom_sites_solution_secondary difmap
_audit_creation_method SHELXL-97
_cell_angle_alpha 90.00
_cell_angle_beta 103.401(6)
_cell_angle_gamma 90.00
_cell_formula_units_Z 4
_cell_length_a 14.818(8)
_cell_length_b 12.632(6)
_cell_length_c 20.895(11)
_cell_measurement_reflns_used 7484
_cell_measurement_temperature 123(2)
_cell_measurement_theta_max 27.4276
_cell_measurement_theta_min 1.8981
_cell_volume 3805(3)
_computing_structure_refinement 'SHELXL-97 (Sheldrick, 1997)'
_computing_structure_solution 'SHELXS-97 (Sheldrick, 1990)'
_diffrn_ambient_temperature 123(2)
_diffrn_measured_fraction_theta_full 0.997
_diffrn_measured_fraction_theta_max 0.997
_diffrn_radiation_detector CCD
_diffrn_radiation_monochromator Confocal
_diffrn_radiation_source 'Rotating Anode'
_diffrn_radiation_type MoKa
_diffrn_radiation_wavelength 0.710747
_diffrn_reflns_av_R_equivalents 0.1366
_diffrn_reflns_av_sigmaI/netI 0.1350
_diffrn_reflns_limit_h_max 18
_diffrn_reflns_limit_h_min -18
_diffrn_reflns_limit_k_max 15
_diffrn_reflns_limit_k_min -15
_diffrn_reflns_limit_l_max 25
_diffrn_reflns_limit_l_min -25
_diffrn_reflns_number 33662
_diffrn_reflns_theta_full 26.00
_diffrn_reflns_theta_max 26.00
_diffrn_reflns_theta_min 1.90
_exptl_absorpt_coefficient_mu 0.526
_exptl_absorpt_correction_T_max 0.9742
_exptl_absorpt_correction_T_min 0.8709
_exptl_absorpt_correction_type multi-scan
_exptl_absorpt_process_details 'REQAB''(REQAB; Jacobson, 1998)'
_exptl_crystal_colour 'dark red'
_exptl_crystal_density_diffrn 1.404
_exptl_crystal_description needle
_exptl_crystal_F_000 1632
_exptl_crystal_size_max 0.27
_exptl_crystal_size_mid 0.05
_exptl_crystal_size_min 0.05
_platon_squeeze_details
;
;
_refine_diff_density_max 1.149
_refine_diff_density_min -1.609
_refine_diff_density_rms 0.148
_refine_ls_extinction_method none
_refine_ls_goodness_of_fit_ref 1.022
_refine_ls_hydrogen_treatment constr
_refine_ls_matrix_type full
_refine_ls_number_parameters 487
_refine_ls_number_reflns 7447
_refine_ls_number_restraints 0
_refine_ls_restrained_S_all 1.022
_refine_ls_R_factor_all 0.1167
_refine_ls_R_factor_gt 0.0742
_refine_ls_shift/su_max 0.000
_refine_ls_shift/su_mean 0.000
_refine_ls_structure_factor_coef Fsqd
_refine_ls_weighting_details 'calc w=1/[?^2^(Fo^2^)+(0.0842P)^2^+0.0000P] where P=(Fo^2^+2Fc^2^)/3'
_refine_ls_weighting_scheme calc
_refine_ls_wR_factor_gt 0.1778
_refine_ls_wR_factor_ref 0.2115
_reflns_number_gt 4905
_reflns_number_total 7447
_reflns_threshold_expression >2sigma(I)
_cod_data_source_file ic401314a_si_002.cif
_cod_data_source_block Ru(NFTPP)(CO)2Cl-a
_cod_database_code 4335770

loop_
_symmetry_equiv_pos_as_xyz
'x, y, z'
'-x+1/2, y+1/2, -z+1/2'
'-x, -y, -z'
'x-1/2, -y-1/2, z-1/2'

loop_
_atom_site_label
_atom_site_type_symbol
_atom_site_fract_x
_atom_site_fract_y
_atom_site_fract_z
_atom_site_U_iso_or_equiv
_atom_site_adp_type
_atom_site_occupancy
_atom_site_symmetry_multiplicity
_atom_site_calc_flag
_atom_site_refinement_flags
C1 C 0.9884(3) 0.0281(4) 0.8112(3) 0.0308(12) Uani 1 1 d .
C2 C 1.0107(3) -0.0467(4) 0.7639(3) 0.0315(12) Uani 1 1 d .
C3 C 1.0769(3) 0.0047(4) 0.7375(3) 0.0330(12) Uani 1 1 d .
H1 H 1.1065 -0.0219 0.7051 0.040 Uiso 1 1 calc R
C4 C 1.0912(3) 0.1051(5) 0.7690(3) 0.0339(12) Uani 1 1 d .
C5 C 1.1606(3) 0.1804(4) 0.7704(3) 0.0320(12) Uani 1 1 d .
C6 C 1.1789(4) 0.2635(4) 0.8179(3) 0.0328(13) Uani 1 1 d .
C7 C 1.2678(4) 0.3103(5) 0.8478(3) 0.0384(13) Uani 1 1 d .
H2 H 1.3220 0.3085 0.8308 0.046 Uiso 1 1 calc R
C8 C 1.2590(4) 0.3580(5) 0.9052(3) 0.0414(14) Uani 1 1 d .
H3 H 1.3062 0.3951 0.9354 0.050 Uiso 1 1 calc R
C9 C 1.1651(3) 0.3415(4) 0.9110(3) 0.0337(12) Uani 1 1 d .
C10 C 1.1293(3) 0.3501(4) 0.9674(3) 0.0366(13) Uani 1 1 d .
C11 C 1.0537(3) 0.2892(4) 0.9774(3) 0.0298(12) Uani 1 1 d .
C12 C 1.0289(3) 0.2756(4) 1.0395(3) 0.0317(13) Uani 1 1 d .
H4 H 1.0542 0.3126 1.0792 0.038 Uiso 1 1 calc R
C13 C 0.9622(3) 0.1993(5) 1.0305(3) 0.0338(12) Uani 1 1 d .
H5 H 0.9328 0.1730 1.0631 0.041 Uiso 1 1 calc R
C14 C 0.9437(3) 0.1652(4) 0.9624(3) 0.0317(12) Uani 1 1 d .
C15 C 0.8805(3) 0.0795(4) 0.9394(3) 0.0327(12) Uani 1 1 d .
C16 C 0.8717(3) 0.0062(4) 0.8889(3) 0.0314(12) Uani 1 1 d .
C17 C 0.8050(3) -0.0794(5) 0.8783(3) 0.0373(13) Uani 1 1 d .
H6 H 0.7561 -0.0864 0.9005 0.045 Uiso 1 1 calc R
C18 C 0.8217(3) -0.1504(5) 0.8313(3) 0.0372(13) Uani 1 1 d .
H7 H 0.7871 -0.2127 0.8167 0.045 Uiso 1 1 calc R
C19 C 0.8979(3) -0.1140(4) 0.8096(3) 0.0359(13) Uani 1 1 d .
C20 C 0.9528(3) -0.1366(4) 0.7647(3) 0.0323(12) Uani 1 1 d .
N1 N 1.0294(3) 0.1176(4) 0.8128(2) 0.0329(10) Uani 1 1 d .
N2 N 1.1179(3) 0.2896(4) 0.8554(2) 0.0339(11) Uani 1 1 d .
N3 N 0.9983(3) 0.2224(3) 0.9309(2) 0.0294(10) Uani 1 1 d .
N4 N 0.9247(3) -0.0169(3) 0.8420(2) 0.0312(10) Uani 1 1 d .
C21 C 1.2306(3) 0.1670(5) 0.7296(3) 0.0373(13) Uani 1 1 d .
C22 C 1.2840(4) 0.0759(5) 0.7333(3) 0.0414(14) Uani 1 1 d .
H8 H 1.2744 0.0189 0.7606 0.050 Uiso 1 1 calc R
C23 C 1.3519(4) 0.0679(5) 0.6968(3) 0.0467(16) Uani 1 1 d .
H9 H 1.3888 0.0058 0.6996 0.056 Uiso 1 1 calc R
C24 C 1.3649(4) 0.1507(6) 0.6569(3) 0.0475(16) Uani 1 1 d .
H10 H 1.4113 0.1454 0.6324 0.057 Uiso 1 1 calc R
C25 C 1.3122(4) 0.2397(6) 0.6521(3) 0.0500(17) Uani 1 1 d .
H11 H 1.3212 0.2953 0.6237 0.060 Uiso 1 1 calc R
C26 C 1.2451(4) 0.2502(5) 0.6885(3) 0.0428(14) Uani 1 1 d .
H12 H 1.2094 0.3132 0.6856 0.051 Uiso 1 1 calc R
C27 C 1.1829(3) 0.4156(4) 1.0231(3) 0.0334(12) Uani 1 1 d .
C28 C 1.2409(4) 0.3712(5) 1.0783(3) 0.0429(15) Uani 1 1 d .
H13 H 1.2481 0.2966 1.0817 0.051 Uiso 1 1 calc R
C29 C 1.2884(4) 0.4362(5) 1.1287(3) 0.0527(17) Uani 1 1 d .
H14 H 1.3291 0.4055 1.1659 0.063 Uiso 1 1 calc R
C30 C 1.2773(4) 0.5446(5) 1.1255(3) 0.0512(17) Uani 1 1 d .
H15 H 1.3083 0.5880 1.1609 0.061 Uiso 1 1 calc R
C31 C 1.2210(4) 0.5890(6) 1.0706(3) 0.0564(18) Uani 1 1 d .
H16 H 1.2141 0.6637 1.0678 0.068 Uiso 1 1 calc R
C32 C 1.1740(4) 0.5260(5) 1.0193(3) 0.0473(15) Uani 1 1 d .
H17 H 1.1356 0.5578 0.9815 0.057 Uiso 1 1 calc R
C33 C 0.8143(3) 0.0578(4) 0.9833(3) 0.0310(12) Uani 1 1 d .
C34 C 0.7345(4) 0.1203(5) 0.9763(3) 0.0406(14) Uani 1 1 d .
H18 H 0.7235 0.1763 0.9452 0.049 Uiso 1 1 calc R
C35 C 0.6710(4) 0.1007(5) 1.0148(3) 0.0506(16) Uani 1 1 d .
H19 H 0.6169 0.1431 1.0097 0.061 Uiso 1 1 calc R
C36 C 0.6872(4) 0.0182(5) 1.0613(3) 0.0471(16) Uani 1 1 d .
H20 H 0.6441 0.0039 1.0875 0.056 Uiso 1 1 calc R
C37 C 0.7662(4) -0.0413(6) 1.0681(3) 0.0532(17) Uani 1 1 d .
H21 H 0.7778 -0.0970 1.0995 0.064 Uiso 1 1 calc R
C38 C 0.8301(4) -0.0214(5) 1.0296(3) 0.0419(14) Uani 1 1 d .
H22 H 0.8849 -0.0629 1.0356 0.050 Uiso 1 1 calc R
C39 C 0.9501(3) -0.2345(4) 0.7251(3) 0.0346(13) Uani 1 1 d .
C40 C 0.9090(4) -0.3269(5) 0.7406(3) 0.0400(14) Uani 1 1 d .
H23 H 0.8806 -0.3282 0.7769 0.048 Uiso 1 1 calc R
C41 C 0.9096(4) -0.4184(5) 0.7026(3) 0.0427(14) Uani 1 1 d .
H24 H 0.8803 -0.4809 0.7132 0.051 Uiso 1 1 calc R
C42 C 0.9518(4) -0.4195(6) 0.6501(3) 0.0488(16) Uani 1 1 d .
H25 H 0.9532 -0.4821 0.6252 0.059 Uiso 1 1 calc R
C43 C 0.9926(4) -0.3255(6) 0.6348(3) 0.0535(17) Uani 1 1 d .
H26 H 1.0214 -0.3244 0.5986 0.064 Uiso 1 1 calc R
C44 C 0.9916(4) -0.2358(5) 0.6706(3) 0.0401(14) Uani 1 1 d .
H27 H 1.0192 -0.1731 0.6589 0.048 Uiso 1 1 calc R
Ru1 Ru 0.97963(3) 0.26632(4) 0.83097(2) 0.03218(19) Uani 1 1 d .
C45 C 0.9629(4) 0.3016(5) 0.7405(3) 0.0406(14) Uani 1 1 d .
O1 O 0.9491(3) 0.3214(4) 0.6864(2) 0.0586(12) Uani 1 1 d .
C46 C 0.9510(4) 0.4068(5) 0.8490(3) 0.0343(12) Uani 1 1 d .
O2 O 0.9404(3) 0.4942(3) 0.8605(2) 0.0474(10) Uani 1 1 d .
Cl1 Cl 0.81891(9) 0.21465(12) 0.80252(7) 0.0385(4) Uani 1 1 d .

loop_
_atom_site_aniso_label
_atom_site_aniso_U_11
_atom_site_aniso_U_22
_atom_site_aniso_U_33
_atom_site_aniso_U_23
_atom_site_aniso_U_13
_atom_site_aniso_U_12
C1 0.028(2) 0.031(3) 0.030(3) 0.006(2) 0.001(2) 0.003(2)
C2 0.032(3) 0.028(3) 0.032(3) 0.003(2) 0.003(2) 0.001(2)
C3 0.033(3) 0.035(3) 0.030(3) -0.004(3) 0.006(2) -0.002(2)
C4 0.032(3) 0.042(3) 0.030(3) 0.000(3) 0.010(2) -0.002(2)
C5 0.031(3) 0.031(3) 0.033(3) 0.002(2) 0.006(2) 0.005(2)
C6 0.032(3) 0.037(3) 0.032(3) 0.002(2) 0.014(2) -0.002(2)
C7 0.039(3) 0.034(3) 0.042(3) -0.001(3) 0.010(2) -0.003(2)
C8 0.036(3) 0.039(4) 0.046(3) -0.003(3) 0.003(2) -0.010(2)
C9 0.033(3) 0.027(3) 0.041(3) -0.007(3) 0.008(2) -0.003(2)
C10 0.032(3) 0.033(3) 0.041(3) -0.006(3) 0.003(2) -0.001(2)
C11 0.029(2) 0.034(3) 0.027(3) -0.003(2) 0.008(2) 0.002(2)
C12 0.026(2) 0.039(4) 0.030(3) 0.000(2) 0.006(2) 0.002(2)
C13 0.029(3) 0.036(3) 0.036(3) 0.001(3) 0.008(2) 0.000(2)
C14 0.025(2) 0.036(3) 0.033(3) -0.001(2) 0.004(2) 0.004(2)
C15 0.030(2) 0.036(3) 0.032(3) 0.011(3) 0.005(2) 0.001(2)
C16 0.027(2) 0.028(3) 0.039(3) -0.003(2) 0.009(2) 0.001(2)
C17 0.028(3) 0.041(4) 0.044(3) -0.001(3) 0.010(2) -0.002(2)
C18 0.030(3) 0.037(3) 0.041(3) 0.008(3) 0.001(2) -0.003(2)
C19 0.034(3) 0.034(3) 0.033(3) 0.001(3) -0.005(2) -0.003(2)
C20 0.030(2) 0.028(3) 0.035(3) -0.004(2) 0.001(2) 0.007(2)
N1 0.030(2) 0.032(3) 0.037(3) -0.002(2) 0.0089(18) -0.0050(18)
N2 0.038(2) 0.036(3) 0.030(2) -0.006(2) 0.0126(19) -0.0050(19)
N3 0.028(2) 0.030(3) 0.029(2) -0.0007(19) 0.0047(18) -0.0014(16)
N4 0.031(2) 0.029(3) 0.035(2) -0.003(2) 0.0083(18) -0.0018(17)
C21 0.034(3) 0.041(4) 0.037(3) -0.001(3) 0.009(2) 0.000(2)
C22 0.042(3) 0.036(4) 0.045(3) 0.000(3) 0.007(3) 0.001(2)
C23 0.037(3) 0.053(4) 0.053(4) -0.020(3) 0.016(3) 0.001(3)
C24 0.041(3) 0.063(5) 0.043(4) 0.001(3) 0.016(3) -0.005(3)
C25 0.037(3) 0.075(5) 0.042(4) 0.011(3) 0.019(3) 0.003(3)
C26 0.044(3) 0.047(4) 0.040(4) 0.008(3) 0.017(3) 0.002(3)
C27 0.032(3) 0.025(3) 0.042(3) -0.007(3) 0.007(2) -0.004(2)
C28 0.039(3) 0.042(4) 0.045(4) 0.002(3) 0.005(3) -0.004(2)
C29 0.047(3) 0.049(4) 0.051(4) -0.001(3) -0.009(3) 0.000(3)
C30 0.048(3) 0.051(4) 0.049(4) -0.014(3) 0.002(3) -0.011(3)
C31 0.064(4) 0.043(4) 0.058(4) -0.009(3) 0.005(3) -0.007(3)
C32 0.062(4) 0.039(4) 0.038(3) -0.001(3) 0.005(3) -0.002(3)
C33 0.027(2) 0.035(3) 0.031(3) 0.001(2) 0.005(2) -0.008(2)
C34 0.043(3) 0.037(4) 0.045(3) 0.005(3) 0.016(3) -0.002(2)
C35 0.039(3) 0.058(4) 0.059(4) 0.000(4) 0.020(3) 0.002(3)
C36 0.042(3) 0.060(4) 0.046(4) -0.003(3) 0.025(3) -0.010(3)
C37 0.049(3) 0.059(5) 0.049(4) 0.017(3) 0.006(3) -0.009(3)
C38 0.037(3) 0.042(4) 0.047(3) 0.013(3) 0.009(2) 0.004(2)
C39 0.028(3) 0.041(4) 0.031(3) -0.006(2) -0.001(2) -0.001(2)
C40 0.038(3) 0.034(3) 0.046(3) 0.001(3) 0.005(2) -0.001(2)
C41 0.041(3) 0.035(4) 0.046(3) -0.004(3) -0.004(3) -0.002(2)
C42 0.048(3) 0.051(4) 0.045(4) -0.014(3) 0.005(3) 0.002(3)
C43 0.048(4) 0.061(5) 0.052(4) -0.012(4) 0.014(3) 0.002(3)
C44 0.036(3) 0.038(4) 0.046(4) -0.011(3) 0.009(3) -0.003(2)
Ru1 0.0317(3) 0.0328(4) 0.0311(3) -0.00111(19) 0.0052(2) 0.00031(16)
C45 0.041(3) 0.041(4) 0.039(4) -0.003(3) 0.007(3) 0.003(3)
O1 0.088(3) 0.050(3) 0.035(3) 0.001(2) 0.006(2) 0.004(2)
C46 0.040(3) 0.026(3) 0.035(3) -0.003(3) 0.006(2) -0.001(2)
O2 0.052(2) 0.037(3) 0.054(3) 0.000(2) 0.014(2) 0.0020(19)
Cl1 0.0319(7) 0.0419(9) 0.0385(8) 0.0018(6) 0.0014(6) 0.0001(5)

loop_
_atom_type_symbol
_atom_type_description
_atom_type_scat_dispersion_real
_atom_type_scat_dispersion_imag
_atom_type_scat_source
C C 0.0033 0.0016 'International Tables Vol C Tables 4.2.6.8 and 6.1.1.4'
H H 0.0000 0.0000 'International Tables Vol C Tables 4.2.6.8 and 6.1.1.4'
N N 0.0061 0.0033 'International Tables Vol C Tables 4.2.6.8 and 6.1.1.4'
Ru Ru -1.2594 0.8363 'International Tables Vol C Tables 4.2.6.8 and 6.1.1.4'
O O 0.0106 0.0060 'International Tables Vol C Tables 4.2.6.8 and 6.1.1.4'
Cl Cl 0.1484 0.1585 'International Tables Vol C Tables 4.2.6.8 and 6.1.1.4'

loop_
_geom_angle_atom_site_label_1
_geom_angle_atom_site_label_2
_geom_angle_atom_site_label_3
_geom_angle
N1 C1 N4 136.2(5)
N1 C1 C2 114.1(5)
N4 C1 C2 109.6(5)
C3 C2 C20 149.0(5)
C3 C2 C1 104.9(5)
C20 C2 C1 106.1(4)
C2 C3 C4 106.1(5)
C2 C3 H1 127.0
C4 C3 H1 127.0
C5 C4 C3 130.4(5)
C5 C4 N1 118.9(5)
C3 C4 N1 110.0(5)
C4 C5 C6 122.4(5)
C4 C5 C21 121.0(5)
C6 C5 C21 115.8(4)
N2 C6 C5 122.1(5)
N2 C6 C7 108.2(5)
C5 C6 C7 127.4(5)
C8 C7 C6 107.1(5)
C8 C7 H2 126.4
C6 C7 H2 126.4
C7 C8 C9 107.3(5)
C7 C8 H3 126.3
C9 C8 H3 126.3
N2 C9 C10 121.9(5)
N2 C9 C8 108.1(5)
C10 C9 C8 128.3(5)
C9 C10 C11 123.3(5)
C9 C10 C27 117.3(5)
C11 C10 C27 118.8(5)
N3 C11 C10 125.6(5)
N3 C11 C12 108.8(4)
C10 C11 C12 125.1(5)
C13 C12 C11 106.8(5)
C13 C12 H4 126.6
C11 C12 H4 126.6
C12 C13 C14 108.2(5)
C12 C13 H5 125.9
C14 C13 H5 125.9
N3 C14 C15 130.6(5)
N3 C14 C13 108.6(5)
C15 C14 C13 120.7(5)
C16 C15 C14 134.0(5)
C16 C15 C33 112.3(5)
C14 C15 C33 113.4(5)
C15 C16 N4 133.8(5)
C15 C16 C17 123.8(5)
N4 C16 C17 102.0(4)
C18 C17 C16 111.2(5)
C18 C17 H6 124.4
C16 C17 H6 124.4
C19 C18 C17 107.9(5)
C19 C18 H7 126.0
C17 C18 H7 126.0
C18 C19 C20 142.2(5)
C18 C19 N4 106.9(5)
C20 C19 N4 110.8(5)
C19 C20 C2 106.8(5)
C19 C20 C39 126.6(5)
C2 C20 C39 126.6(5)
C1 N1 C4 104.7(5)
C1 N1 Ru1 127.9(4)
C4 N1 Ru1 121.1(4)
C6 N2 C9 108.9(4)
C6 N2 Ru1 126.1(4)
C9 N2 Ru1 124.8(3)
C14 N3 C11 107.6(4)
C14 N3 Ru1 131.3(3)
C11 N3 Ru1 116.6(3)
C1 N4 C19 106.2(4)
C1 N4 C16 141.6(5)
C19 N4 C16 111.8(4)
C22 C21 C26 119.3(5)
C22 C21 C5 121.5(5)
C26 C21 C5 119.2(5)
C21 C22 C23 120.1(6)
C21 C22 H8 119.9
C23 C22 H8 119.9
C24 C23 C22 119.6(6)
C24 C23 H9 120.2
C22 C23 H9 120.2
C25 C24 C23 120.8(6)
C25 C24 H10 119.6
C23 C24 H10 119.6
C24 C25 C26 120.7(6)
C24 C25 H11 119.7
C26 C25 H11 119.7
C25 C26 C21 119.5(6)
C25 C26 H12 120.2
C21 C26 H12 120.2
C28 C27 C32 118.8(5)
C28 C27 C10 122.5(5)
C32 C27 C10 118.7(5)
C27 C28 C29 119.9(6)
C27 C28 H13 120.1
C29 C28 H13 120.1
C30 C29 C28 121.1(6)
C30 C29 H14 119.5
C28 C29 H14 119.5
C31 C30 C29 119.3(6)
C31 C30 H15 120.3
C29 C30 H15 120.3
C30 C31 C32 120.7(7)
C30 C31 H16 119.7
C32 C31 H16 119.7
C31 C32 C27 120.3(6)
C31 C32 H17 119.9
C27 C32 H17 119.9
C38 C33 C34 119.0(5)
C38 C33 C15 121.9(5)
C34 C33 C15 119.0(5)
C35 C34 C33 120.4(6)
C35 C34 H18 119.8
C33 C34 H18 119.8
C34 C35 C36 120.0(6)
C34 C35 H19 120.0
C36 C35 H19 120.0
C37 C36 C35 118.9(5)
C37 C36 H20 120.6
C35 C36 H20 120.6
C36 C37 C38 121.1(6)
C36 C37 H21 119.4
C38 C37 H21 119.4
C33 C38 C37 120.5(5)
C33 C38 H22 119.7
C37 C38 H22 119.7
C40 C39 C44 118.3(5)
C40 C39 C20 121.9(5)
C44 C39 C20 119.8(5)
C39 C40 C41 120.1(6)
C39 C40 H23 120.0
C41 C40 H23 120.0
C42 C41 C40 121.3(6)
C42 C41 H24 119.4
C40 C41 H24 119.4
C41 C42 C43 118.1(6)
C41 C42 H25 120.9
C43 C42 H25 120.9
C44 C43 C42 121.3(6)
C44 C43 H26 119.4
C42 C43 H26 119.4
C43 C44 C39 121.0(6)
C43 C44 H27 119.5
C39 C44 H27 119.5
C46 Ru1 C45 89.7(3)
C46 Ru1 N2 94.3(2)
C45 Ru1 N2 96.2(2)
C46 Ru1 N1 172.43(19)
C45 Ru1 N1 90.0(2)
N2 Ru1 N1 78.19(17)
C46 Ru1 N3 91.9(2)
C45 Ru1 N3 178.3(2)
N2 Ru1 N3 84.04(17)
N1 Ru1 N3 88.42(17)
C46 Ru1 Cl1 92.79(16)
C45 Ru1 Cl1 85.65(17)
N2 Ru1 Cl1 172.64(14)
N1 Ru1 Cl1 94.72(12)
N3 Ru1 Cl1 93.91(12)
O1 C45 Ru1 177.1(5)
O2 C46 Ru1 174.9(5)

loop_
_geom_bond_atom_site_label_1
_geom_bond_atom_site_label_2
_geom_bond_distance
C1 N1 1.281(7)
C1 N4 1.382(7)
C1 C2 1.459(8)
C2 C3 1.392(7)
C2 C20 1.425(7)
C3 C4 1.421(8)
C3 H1 0.9500
C4 C5 1.397(7)
C4 N1 1.445(7)
C5 C6 1.427(8)
C5 C21 1.497(7)
C6 N2 1.365(7)
C6 C7 1.446(7)
C7 C8 1.376(8)
C7 H2 0.9500
C8 C9 1.439(7)
C8 H3 0.9500
C9 N2 1.376(7)
C9 C10 1.406(8)
C10 C11 1.414(7)
C10 C27 1.497(7)
C11 N3 1.401(6)
C11 C12 1.438(7)
C12 C13 1.362(7)
C12 H4 0.9500
C13 C14 1.451(7)
C13 H5 0.9500
C14 N3 1.362(7)
C14 C15 1.439(7)
C15 C16 1.387(7)
C15 C33 1.515(7)
C16 N4 1.420(7)
C16 C17 1.448(7)
C17 C18 1.394(8)
C17 H6 0.9500
C18 C19 1.389(7)
C18 H7 0.9500
C19 C20 1.407(7)
C19 N4 1.412(7)
C20 C39 1.483(7)
N1 Ru1 2.086(5)
N2 Ru1 2.015(4)
N3 Ru1 2.116(5)
C21 C22 1.389(8)
C21 C26 1.404(8)
C22 C23 1.399(8)
C22 H8 0.9500
C23 C24 1.380(9)
C23 H9 0.9500
C24 C25 1.360(9)
C24 H10 0.9500
C25 C26 1.390(8)
C25 H11 0.9500
C26 H12 0.9500
C27 C28 1.387(7)
C27 C32 1.401(8)
C28 C29 1.390(8)
C28 H13 0.9500
C29 C30 1.378(9)
C29 H14 0.9500
C30 C31 1.371(9)
C30 H15 0.9500
C31 C32 1.385(8)
C31 H16 0.9500
C32 H17 0.9500
C33 C38 1.373(8)
C33 C34 1.401(7)
C34 C35 1.394(8)
C34 H18 0.9500
C35 C36 1.407(9)
C35 H19 0.9500
C36 C37 1.369(9)
C36 H20 0.9500
C37 C38 1.401(8)
C37 H21 0.9500
C38 H22 0.9500
C39 C40 1.389(8)
C39 C44 1.414(8)
C40 C41 1.403(8)
C40 H23 0.9500
C41 C42 1.383(8)
C41 H24 0.9500
C42 C43 1.403(9)
C42 H25 0.9500
C43 C44 1.360(9)
C43 H26 0.9500
C44 H27 0.9500
Ru1 C46 1.882(6)
Ru1 C45 1.901(6)
Ru1 Cl1 2.4072(17)
C45 O1 1.129(7)
C46 O2 1.149(6)

loop_
_geom_torsion_atom_site_label_1
_geom_torsion_atom_site_label_2
_geom_torsion_atom_site_label_3
_geom_torsion_atom_site_label_4
_geom_torsion
N1 C1 C2 C3 3.6(6)
N4 C1 C2 C3 -178.2(4)
N1 C1 C2 C20 -174.7(4)
N4 C1 C2 C20 3.6(5)
C20 C2 C3 C4 176.6(8)
C1 C2 C3 C4 -0.1(5)
C2 C3 C4 C5 167.0(5)
C2 C3 C4 N1 -3.0(6)
C3 C4 C5 C6 -162.9(5)
N1 C4 C5 C6 6.3(8)
C3 C4 C5 C21 6.3(9)
N1 C4 C5 C21 175.5(4)
C4 C5 C6 N2 -14.9(8)
C21 C5 C6 N2 175.4(5)
C4 C5 C6 C7 145.9(6)
C21 C5 C6 C7 -23.9(8)
N2 C6 C7 C8 3.8(7)
C5 C6 C7 C8 -159.1(6)
C6 C7 C8 C9 -0.3(7)
C7 C8 C9 N2 -3.3(7)
C7 C8 C9 C10 161.8(6)
N2 C9 C10 C11 13.7(9)
C8 C9 C10 C11 -149.6(6)
N2 C9 C10 C27 -175.2(5)
C8 C9 C10 C27 21.4(9)
C9 C10 C11 N3 -7.6(9)
C27 C10 C11 N3 -178.5(5)
C9 C10 C11 C12 163.9(5)
C27 C10 C11 C12 -7.0(8)
N3 C11 C12 C13 2.0(6)
C10 C11 C12 C13 -170.7(5)
C11 C12 C13 C14 -0.6(6)
C12 C13 C14 N3 -1.0(6)
C12 C13 C14 C15 175.6(5)
N3 C14 C15 C16 22.4(10)
C13 C14 C15 C16 -153.4(6)
N3 C14 C15 C33 -164.1(5)
C13 C14 C15 C33 20.1(7)
C14 C15 C16 N4 4.0(10)
C33 C15 C16 N4 -169.5(5)
C14 C15 C16 C17 175.2(5)
C33 C15 C16 C17 1.6(7)
C15 C16 C17 C18 -170.2(5)
N4 C16 C17 C18 3.3(6)
C16 C17 C18 C19 -0.4(6)
C17 C18 C19 C20 -177.3(7)
C17 C18 C19 N4 -2.7(6)
C18 C19 C20 C2 169.2(7)
N4 C19 C20 C2 -5.3(6)
C18 C19 C20 C39 -10.2(11)
N4 C19 C20 C39 175.3(5)
C3 C2 C20 C19 -175.6(8)
C1 C2 C20 C19 1.0(5)
C3 C2 C20 C39 3.8(12)
C1 C2 C20 C39 -179.6(5)
N4 C1 N1 C4 177.2(5)
C2 C1 N1 C4 -5.2(6)
N4 C1 N1 Ru1 -31.1(9)
C2 C1 N1 Ru1 146.5(4)
C5 C4 N1 C1 -166.2(5)
C3 C4 N1 C1 5.1(6)
C5 C4 N1 Ru1 39.7(6)
C3 C4 N1 Ru1 -149.1(4)
C5 C6 N2 C9 158.1(5)
C7 C6 N2 C9 -6.0(6)
C5 C6 N2 Ru1 -26.1(8)
C7 C6 N2 Ru1 169.9(4)
C10 C9 N2 C6 -160.5(5)
C8 C9 N2 C6 5.8(6)
C10 C9 N2 Ru1 23.6(8)
C8 C9 N2 Ru1 -170.1(4)
C15 C14 N3 C11 -174.0(5)
C13 C14 N3 C11 2.2(5)
C15 C14 N3 Ru1 31.4(8)
C13 C14 N3 Ru1 -152.5(4)
C10 C11 N3 C14 170.0(5)
C12 C11 N3 C14 -2.6(6)
C10 C11 N3 Ru1 -31.0(7)
C12 C11 N3 Ru1 156.3(3)
N1 C1 N4 C19 171.0(6)
C2 C1 N4 C19 -6.7(5)
N1 C1 N4 C16 0.0(11)
C2 C1 N4 C16 -177.7(6)
C18 C19 N4 C1 -168.9(4)
C20 C19 N4 C1 7.5(6)
C18 C19 N4 C16 5.1(6)
C20 C19 N4 C16 -178.5(4)
C15 C16 N4 C1 -21.9(11)
C17 C16 N4 C1 165.7(6)
C15 C16 N4 C19 167.4(6)
C17 C16 N4 C19 -5.0(5)
C4 C5 C21 C22 -54.4(7)
C6 C5 C21 C22 115.5(6)
C4 C5 C21 C26 128.1(6)
C6 C5 C21 C26 -62.1(7)
C26 C21 C22 C23 0.6(8)
C5 C21 C22 C23 -177.0(5)
C21 C22 C23 C24 -0.5(9)
C22 C23 C24 C25 -0.4(9)
C23 C24 C25 C26 1.3(10)
C24 C25 C26 C21 -1.2(10)
C22 C21 C26 C25 0.3(9)
C5 C21 C26 C25 177.9(5)
C9 C10 C27 C28 -100.6(7)
C11 C10 C27 C28 70.9(7)
C9 C10 C27 C32 79.5(7)
C11 C10 C27 C32 -109.0(6)
C32 C27 C28 C29 0.3(9)
C10 C27 C28 C29 -179.5(5)
C27 C28 C29 C30 1.5(10)
C28 C29 C30 C31 -2.4(10)
C29 C30 C31 C32 1.4(10)
C30 C31 C32 C27 0.5(10)
C28 C27 C32 C31 -1.3(9)
C10 C27 C32 C31 178.6(5)
C16 C15 C33 C38 76.8(6)
C14 C15 C33 C38 -98.2(6)
C16 C15 C33 C34 -103.2(6)
C14 C15 C33 C34 81.9(6)
C38 C33 C34 C35 -1.5(9)
C15 C33 C34 C35 178.5(5)
C33 C34 C35 C36 0.3(9)
C34 C35 C36 C37 0.5(10)
C35 C36 C37 C38 -0.3(10)
C34 C33 C38 C37 1.8(9)
C15 C33 C38 C37 -178.2(5)
C36 C37 C38 C33 -0.9(10)
C19 C20 C39 C40 -17.0(8)
C2 C20 C39 C40 163.7(5)
C19 C20 C39 C44 164.2(5)
C2 C20 C39 C44 -15.1(8)
C44 C39 C40 C41 0.0(8)
C20 C39 C40 C41 -178.8(5)
C39 C40 C41 C42 1.1(8)
C40 C41 C42 C43 -1.4(8)
C41 C42 C43 C44 0.6(9)
C42 C43 C44 C39 0.5(9)
C40 C39 C44 C43 -0.9(8)
C20 C39 C44 C43 178.0(5)
C6 N2 Ru1 C46 -129.0(5)
C9 N2 Ru1 C46 46.2(5)
C6 N2 Ru1 C45 -38.9(5)
C9 N2 Ru1 C45 136.3(5)
C6 N2 Ru1 N1 49.8(5)
C9 N2 Ru1 N1 -135.0(5)
C6 N2 Ru1 N3 139.5(5)
C9 N2 Ru1 N3 -45.4(5)
C1 N1 Ru1 C45 -106.9(5)
C4 N1 Ru1 C45 40.8(4)
C1 N1 Ru1 N2 156.8(5)
C4 N1 Ru1 N2 -55.6(4)
C1 N1 Ru1 N3 72.5(5)
C4 N1 Ru1 N3 -139.8(4)
C1 N1 Ru1 Cl1 -21.3(5)
C4 N1 Ru1 Cl1 126.4(3)
C14 N3 Ru1 C46 105.0(5)
C11 N3 Ru1 C46 -47.9(4)
C14 N3 Ru1 N2 -160.9(5)
C11 N3 Ru1 N2 46.3(4)
C14 N3 Ru1 N1 -82.6(5)
C11 N3 Ru1 N1 124.6(4)
C14 N3 Ru1 Cl1 12.0(5)
C11 N3 Ru1 Cl1 -140.8(3)

loop_
_platon_squeeze_void_nr
_platon_squeeze_void_average_x
_platon_squeeze_void_average_y
_platon_squeeze_void_average_z
_platon_squeeze_void_volume
_platon_squeeze_void_count_electrons
_platon_squeeze_void_content
1 0.000 0.000 0.500 246 86 ' '
2 0.500 0.500 0.000 246 86 ' '
